data_7044326
loop_
_publ_author_name
'Zhang, Mingdao'
'Li, Yan-Le'
'Shi, Zhen-Zhen'
'Ma, Jing'
'Zheng, Hegen'

_publ_section_title
;
 A pair of 3D enantiotopic zinc(II) complexes based on two asymmetric
 achiral ligands
;
_journal_name_full 'Dalton Trans.'
_journal_paper_doi 10.1039/C7DT03205F
_journal_year 2017
_chemical_formula_moiety 'C40 H32 N6 O11 Zn2'
_chemical_formula_sum 'C40 H32 N6 O11 Zn2'
_chemical_formula_weight 903.45
_space_group_crystal_system trigonal
_space_group_IT_number 146
_space_group_name_Hall 'R 3'
_space_group_name_H-M_alt 'R 3 :H'
_symmetry_space_group_name_Hall 'R 3'
_symmetry_space_group_name_H-M 'R 3 :H'
_atom_sites_solution_hydrogens mixed
_audit_creation_method SHELXL-2016/6
_audit_update_record
;
2017-09-25 deposited with the CCDC.
2017-09-26 downloaded from the CCDC.
;
_cell_angle_alpha 90
_cell_angle_beta 90
_cell_angle_gamma 120
_cell_formula_units_Z 9
_cell_length_a 33.3064(10)
_cell_length_b 33.3064(10)
_cell_length_c 9.5764(6)
_cell_measurement_reflns_used 6597
_cell_measurement_temperature 296(2)
_cell_measurement_theta_max 26.44
_cell_measurement_theta_min 2.45
_cell_volume 9200.0(7)
_computing_structure_refinement 'SHELXL-2016/6 (Sheldrick, 2016)'
_diffrn_ambient_temperature 296(2)
_diffrn_measured_fraction_theta_full 0.999
_diffrn_measured_fraction_theta_max 0.999
_diffrn_measurement_device_type 'CCD area detector'
_diffrn_measurement_method 'phi and omega scans'
_diffrn_radiation_type MoK\a
_diffrn_radiation_wavelength 0.71073
_diffrn_reflns_av_R_equivalents 0.0280
_diffrn_reflns_av_unetI/netI 0.0495
_diffrn_reflns_Laue_measured_fraction_full 0.999
_diffrn_reflns_Laue_measured_fraction_max 0.999
_diffrn_reflns_limit_h_max 39
_diffrn_reflns_limit_h_min -37
_diffrn_reflns_limit_k_max 27
_diffrn_reflns_limit_k_min -39
_diffrn_reflns_limit_l_max 11
_diffrn_reflns_limit_l_min -11
_diffrn_reflns_number 17285
_diffrn_reflns_point_group_measured_fraction_full 0.994
_diffrn_reflns_point_group_measured_fraction_max 0.994
_diffrn_reflns_theta_full 25.038
_diffrn_reflns_theta_max 25.038
_diffrn_reflns_theta_min 2.241
_diffrn_source 'fine-focus sealed tube'
_exptl_absorpt_coefficient_mu 1.240
_exptl_absorpt_correction_T_max 0.780
_exptl_absorpt_correction_T_min 0.732
_exptl_absorpt_correction_type multi-scan
_exptl_absorpt_process_details 'SADABS (Sheldrick, 2008)'
_exptl_crystal_colour yellow
_exptl_crystal_density_diffrn 1.468
_exptl_crystal_density_method 'not measured'
_exptl_crystal_description rod
_exptl_crystal_F_000 4158
_exptl_crystal_size_max 0.26
_exptl_crystal_size_mid 0.24
_exptl_crystal_size_min 0.20
_refine_diff_density_max 0.710
_refine_diff_density_min -1.348
_refine_diff_density_rms 0.117
_refine_ls_abs_structure_details
;
 Flack x determined using 2882 quotients [(I+)-(I-)]/[(I+)+(I-)]
 (Parsons, Flack and Wagner, Acta Cryst. B69 (2013) 249-259).
;
_refine_ls_abs_structure_Flack 0.003(6)
_refine_ls_extinction_method none
_refine_ls_goodness_of_fit_ref 1.031
_refine_ls_hydrogen_treatment constr
_refine_ls_matrix_type full
_refine_ls_number_parameters 518
_refine_ls_number_reflns 7211
_refine_ls_number_restraints 222
_refine_ls_restrained_S_all 1.134
_refine_ls_R_factor_all 0.0632
_refine_ls_R_factor_gt 0.0572
_refine_ls_shift/su_max 0.002
_refine_ls_shift/su_mean 0.000
_refine_ls_structure_factor_coef Fsqd
_refine_ls_weighting_details 'w=1/[\s^2^(Fo^2^)+(0.1291P)^2^] where P=(Fo^2^+2Fc^2^)/3'
_refine_ls_weighting_scheme calc
_refine_ls_wR_factor_gt 0.1602
_refine_ls_wR_factor_ref 0.1650
_reflns_Friedel_coverage 0.988
_reflns_Friedel_fraction_full 0.988
_reflns_Friedel_fraction_max 0.988
_reflns_number_gt 6529
_reflns_number_total 7211
_reflns_threshold_expression 'I > 2\s(I)'
_cod_data_source_file c7dt03205f2.cif
_cod_data_source_block 1
_cod_original_cell_volume 9200.0(8)
_cod_database_code 7044326
_shelx_shelxl_version_number 2016/6
_shelx_space_group_comment
;
The symmetry employed for this shelxl refinement is uniquely defined
by the following loop, which should always be used as a source of
symmetry information in preference to the above space-group names.
They are only intended as comments.
;

loop_
_space_group_symop_operation_xyz
'x, y, z'
'-y, x-y, z'
'-x+y, -x, z'
'x+2/3, y+1/3, z+1/3'
'-y+2/3, x-y+1/3, z+1/3'
'-x+y+2/3, -x+1/3, z+1/3'
'x+1/3, y+2/3, z+2/3'
'-y+1/3, x-y+2/3, z+2/3'
'-x+y+1/3, -x+2/3, z+2/3'

loop_
_atom_site_label
_atom_site_type_symbol
_atom_site_fract_x
_atom_site_fract_y
_atom_site_fract_z
_atom_site_U_iso_or_equiv
_atom_site_adp_type
_atom_site_occupancy
_atom_site_site_symmetry_order
_atom_site_calc_flag
_atom_site_refinement_flags_posn
_atom_site_refinement_flags_adp
_atom_site_refinement_flags_occupancy
Zn1 Zn 0.63956(3) 0.89869(3) 0.16595(8) 0.0313(2) Uani 1 1 d . . .
Zn2 Zn 0.46578(4) 0.79852(4) 0.16411(11) 0.0508(3) Uani 1 1 d . U .
C1 C 0.4910(3) 0.8255(3) 0.4200(9) 0.047(2) Uani 1 1 d . . .
C2 C 0.5575(3) 0.8597(3) -0.0102(8) 0.0312(15) Uani 1 1 d . . .
C3 C 0.7336(3) 0.9527(3) 0.1625(8) 0.0337(17) Uani 1 1 d . . .
C4 C 0.5072(3) 0.8340(3) 0.5678(9) 0.0413(19) Uani 1 1 d . . .
C5 C 0.5075(4) 0.7999(3) 0.6421(10) 0.051(2) Uani 1 1 d . . .
H5 H 0.497465 0.770933 0.602323 0.062 Uiso 1 1 calc R U .
C6 C 0.7892(3) 0.9773(3) -0.0384(8) 0.0356(17) Uani 1 1 d . . .
H6 H 0.766350 0.952989 -0.090308 0.043 Uiso 1 1 calc R U .
C7 C 0.7801(3) 0.9842(3) 0.0971(8) 0.0319(16) Uani 1 1 d . . .
C8 C 0.8156(3) 1.0199(3) 0.1756(8) 0.0351(16) Uani 1 1 d . . .
C9 C 0.8577(3) 1.0479(3) 0.1178(9) 0.0418(19) Uani 1 1 d . . .
H9 H 0.880832 1.071721 0.170276 0.050 Uiso 1 1 calc R U .
C10 C 0.5913(4) 0.8032(4) 0.2715(13) 0.060(3) Uani 1 1 d . . .
H10 H 0.568603 0.810463 0.295624 0.072 Uiso 1 1 calc R U .
C11 C 0.6634(3) 0.8251(3) 0.1895(12) 0.052(2) Uani 1 1 d . . .
H11 H 0.691537 0.847635 0.152337 0.062 Uiso 1 1 calc R U .
C12 C 0.4992(8) 1.2274(5) 0.5235(15) 0.106(6) Uani 1 1 d . . .
H12 H 0.503168 1.227873 0.427257 0.127 Uiso 1 1 calc R U .
C13 C 0.4807(3) 1.1870(3) 0.5941(10) 0.046(2) Uani 1 1 d . . .
C14 C 0.4718(6) 1.1896(4) 0.7323(17) 0.103(6) Uani 1 1 d . . .
H14 H 0.458604 1.163038 0.787489 0.124 Uiso 1 1 calc R U .
C15 C 0.2195(4) 0.8756(3) 0.2131(13) 0.057(3) Uani 1 1 d . . .
H15 H 0.225578 0.905606 0.195916 0.068 Uiso 1 1 calc R U .
C16 C 0.2545(3) 0.8688(3) 0.2613(10) 0.044(2) Uani 1 1 d . . .
C17 C 0.2407(4) 0.8231(3) 0.2917(13) 0.056(3) Uani 1 1 d . . .
H17 H 0.262521 0.816109 0.327330 0.067 Uiso 1 1 calc R U .
C18 C 0.4167(6) 0.8504(6) 0.1239(16) 0.099(6) Uani 1 1 d . . .
H18 H 0.427592 0.860426 0.213962 0.119 Uiso 1 1 calc R U .
C19 C 0.4232(6) 0.8207(7) -0.0688(13) 0.091(5) Uani 1 1 d . . .
H19 H 0.435988 0.806329 -0.121022 0.109 Uiso 1 1 calc R U .
C20 C 0.5790(3) 0.9326(3) 0.2686(8) 0.0337(16) Uani 1 1 d . . .
H20 H 0.554763 0.912318 0.211120 0.040 Uiso 1 1 calc R U .
C21 C 0.6211(3) 0.9899(4) 0.4142(11) 0.052(2) Uani 1 1 d . . .
H21 H 0.630902 1.015252 0.473190 0.063 Uiso 1 1 calc R U .
C22 C 0.6448(3) 0.9679(4) 0.3798(10) 0.047(2) Uani 1 1 d . . .
H22 H 0.674192 0.975858 0.412166 0.056 Uiso 1 1 calc R U .
C23 C 0.5407(3) 1.0033(4) 0.4552(11) 0.054(3) Uani 1 1 d . . .
H23 H 0.561084 1.011113 0.529901 0.065 Uiso 1 1 calc R U .
C24 C 0.5438(3) 0.9790(3) 0.3434(8) 0.0315(16) Uani 1 1 d . . .
C25 C 0.5143(3) 0.9678(4) 0.2307(9) 0.050(2) Uani 1 1 d . . .
H25 H 0.517405 0.952251 0.154349 0.060 Uiso 1 1 calc R U .
C26 C 0.4801(3) 0.9797(4) 0.2323(10) 0.050(2) Uani 1 1 d . . .
H26 H 0.460013 0.972125 0.156820 0.060 Uiso 1 1 calc R U .
C27 C 0.4754(3) 1.0034(3) 0.3476(9) 0.0357(17) Uani 1 1 d . . .
C28 C 0.5069(4) 1.0161(4) 0.4560(10) 0.050(2) Uani 1 1 d . . .
H28 H 0.505414 1.033273 0.530238 0.060 Uiso 1 1 calc R U .
C29 C 0.4688(3) 1.1425(3) 0.5265(9) 0.045(2) Uani 1 1 d . . .
C30 C 0.4951(4) 1.1409(3) 0.4158(11) 0.055(3) Uani 1 1 d . . .
H30 H 0.519695 1.168351 0.381508 0.065 Uiso 1 1 calc R U .
C31 C 0.4853(3) 1.0990(3) 0.3561(10) 0.048(2) Uani 1 1 d . . .
H31 H 0.503109 1.098507 0.282048 0.057 Uiso 1 1 calc R U .
C32 C 0.4486(3) 1.0575(3) 0.4070(10) 0.0408(18) Uani 1 1 d . . .
C33 C 0.4234(3) 1.0590(3) 0.5191(11) 0.047(2) Uani 1 1 d . . .
H33 H 0.399683 1.031532 0.555992 0.056 Uiso 1 1 calc R U .
C34 C 0.4331(3) 1.1012(4) 0.5779(12) 0.054(2) Uani 1 1 d . . .
H34 H 0.415331 1.101554 0.652371 0.065 Uiso 1 1 calc R U .
C35 C 0.3617(3) 0.9874(3) 0.2576(10) 0.0416(19) Uani 1 1 d . . .
H35 H 0.370755 1.016785 0.222413 0.050 Uiso 1 1 calc R U .
C36 C 0.3937(3) 0.9793(3) 0.3309(9) 0.0385(18) Uani 1 1 d . . .
C37 C 0.3791(3) 0.9340(3) 0.3789(11) 0.048(2) Uani 1 1 d . . .
H37 H 0.399644 0.927963 0.427711 0.057 Uiso 1 1 calc R U .
C38 C 0.3345(3) 0.8988(3) 0.3537(12) 0.051(2) Uani 1 1 d . . .
H38 H 0.326044 0.868955 0.382628 0.061 Uiso 1 1 calc R U .
C39 C 0.3019(3) 0.9061(3) 0.2869(10) 0.0416(19) Uani 1 1 d . . .
C40 C 0.3172(3) 0.9520(3) 0.2385(10) 0.043(2) Uani 1 1 d . . .
H40 H 0.296246 0.958000 0.192346 0.052 Uiso 1 1 calc R U .
N1 N 0.4325(3) 0.8256(4) 0.0532(10) 0.060(2) Uani 1 1 d . U .
N2 N 0.6309(3) 0.8363(2) 0.2188(8) 0.0415(15) Uani 1 1 d . U .
N3 N 0.6182(2) 0.9318(2) 0.2884(7) 0.0343(13) Uani 1 1 d . U .
N4 N 0.4400(2) 1.0147(2) 0.3460(9) 0.0427(17) Uani 1 1 d . . .
N5 N 0.5795(2) 0.9668(2) 0.3438(7) 0.0329(13) Uani 1 1 d . U .
O1 O 0.5333(2) 0.8395(2) 0.0909(7) 0.0474(13) Uani 1 1 d . U .
O2 O 0.6003(2) 0.8871(2) -0.0024(6) 0.0409(12) Uani 1 1 d . U .
O3 O 0.4890(3) 0.7910(3) 0.3532(8) 0.0663(19) Uani 1 1 d . U .
O4 O 0.4802(3) 0.8521(3) 0.3584(7) 0.0620(17) Uani 1 1 d . U .
O5 O 0.6991(2) 0.9346(2) 0.0764(7) 0.0450(14) Uani 1 1 d . U .
O6 O 0.7294(2) 0.9445(2) 0.2832(6) 0.0517(16) Uani 1 1 d . U .
O7 O 0.4532(5) 0.7399(5) 0.0505(18) 0.143 Uani 1 1 d D U .
O8 O 0.3935(6) 0.6773(5) -0.0625(16) 0.143 Uani 1 1 d D U .
N6 N 0.4191(6) 0.6989(6) 0.0441(19) 0.143 Uani 1 1 d D U .
O1W O 0.3974(5) 0.7562(5) 0.2728(17) 0.131(4) Uani 1 1 d . U .
H1WA H 0.377314 0.739646 0.211903 0.197 Uiso 1 1 d R U .
H1WB H 0.400444 0.738726 0.331353 0.197 Uiso 1 1 d R U .
O2W O 0.4012(7) 0.8499(7) 0.5190(19) 0.165(6) Uani 1 1 d . U .
H2WA H 0.422924 0.853760 0.464216 0.198 Uiso 1 1 d R U .
H2WB H 0.377234 0.843830 0.471536 0.198 Uiso 1 1 d R U .
O3W O 0.4677(7) 0.6906(6) 0.375(2) 0.162(5) Uani 1 1 d . U .
H3WA H 0.473079 0.718310 0.367788 0.195 Uiso 1 1 d R U .
H3WB H 0.453219 0.686350 0.451198 0.195 Uiso 1 1 d R U .
O4W O 0.393(2) 0.661(2) -0.351(7) 0.155(12) Uiso 0.3333 1 d . U P

loop_
_atom_site_aniso_label
_atom_site_aniso_U_11
_atom_site_aniso_U_22
_atom_site_aniso_U_33
_atom_site_aniso_U_23
_atom_site_aniso_U_13
_atom_site_aniso_U_12
Zn1 0.0330(5) 0.0329(5) 0.0314(4) -0.0001(3) -0.0016(3) 0.0191(4)
Zn2 0.0476(6) 0.0632(7) 0.0406(6) 0.0021(5) -0.0113(4) 0.0271(5)
C1 0.041(5) 0.052(5) 0.036(4) 0.000(4) -0.002(4) 0.013(4)
C2 0.035(4) 0.034(4) 0.026(4) -0.002(3) -0.002(3) 0.018(3)
C3 0.032(4) 0.035(4) 0.035(4) -0.007(3) -0.004(3) 0.017(3)
C4 0.038(4) 0.042(5) 0.036(4) -0.004(4) -0.006(3) 0.014(4)
C5 0.071(6) 0.045(5) 0.038(5) -0.010(4) -0.013(4) 0.029(5)
C6 0.035(4) 0.044(4) 0.026(4) -0.006(3) -0.002(3) 0.018(4)
C7 0.032(4) 0.036(4) 0.031(4) -0.007(3) -0.002(3) 0.020(3)
C8 0.036(4) 0.042(4) 0.030(4) -0.007(3) -0.001(3) 0.021(3)
C9 0.041(5) 0.042(5) 0.033(4) -0.005(3) 0.003(3) 0.015(4)
C10 0.057(6) 0.061(6) 0.082(8) 0.026(5) 0.019(5) 0.045(5)
C11 0.048(5) 0.036(5) 0.070(6) 0.005(4) 0.004(5) 0.019(4)
C12 0.22(2) 0.080(9) 0.055(7) -0.010(7) 0.002(10) 0.100(12)
C13 0.061(6) 0.040(5) 0.045(5) -0.014(4) 0.000(4) 0.032(4)
C14 0.140(14) 0.045(7) 0.085(10) -0.017(6) 0.042(9) 0.016(8)
C15 0.047(5) 0.033(5) 0.083(7) 0.007(5) -0.009(5) 0.014(4)
C16 0.042(5) 0.042(5) 0.048(5) -0.008(4) -0.003(4) 0.021(4)
C17 0.045(5) 0.043(5) 0.080(8) -0.007(5) -0.019(5) 0.022(4)
C18 0.137(14) 0.119(12) 0.081(9) -0.039(9) -0.072(10) 0.094(11)
C19 0.116(11) 0.171(15) 0.049(7) 0.002(8) -0.003(7) 0.119(12)
C20 0.038(4) 0.031(4) 0.030(4) -0.003(3) -0.003(3) 0.015(3)
C21 0.047(5) 0.058(6) 0.056(6) -0.028(5) -0.024(4) 0.030(5)
C22 0.045(5) 0.068(6) 0.042(5) -0.021(4) -0.019(4) 0.039(5)
C23 0.051(5) 0.077(7) 0.055(6) -0.041(5) -0.027(4) 0.047(5)
C24 0.024(3) 0.035(4) 0.033(4) -0.002(3) -0.001(3) 0.014(3)
C25 0.059(6) 0.079(7) 0.033(4) -0.025(4) -0.007(4) 0.051(5)
C26 0.047(5) 0.068(6) 0.047(5) -0.022(4) -0.023(4) 0.037(5)
C27 0.032(4) 0.033(4) 0.045(4) -0.009(3) -0.003(3) 0.018(3)
C28 0.058(6) 0.061(6) 0.047(5) -0.021(4) -0.014(4) 0.042(5)
C29 0.052(5) 0.046(5) 0.041(5) 0.001(4) 0.007(4) 0.028(4)
C30 0.070(6) 0.037(5) 0.056(6) -0.001(4) 0.021(5) 0.027(5)
C31 0.047(5) 0.039(5) 0.050(5) -0.003(4) 0.013(4) 0.016(4)
C32 0.043(5) 0.035(4) 0.049(5) -0.010(4) -0.006(4) 0.024(4)
C33 0.043(5) 0.038(5) 0.057(6) -0.005(4) 0.008(4) 0.018(4)
C34 0.041(5) 0.051(6) 0.061(6) -0.012(5) 0.012(4) 0.016(4)
C35 0.036(4) 0.035(4) 0.054(5) -0.006(4) -0.001(4) 0.018(4)
C36 0.034(4) 0.039(4) 0.045(5) -0.009(3) -0.007(3) 0.020(4)
C37 0.041(5) 0.046(5) 0.062(6) -0.004(4) -0.007(4) 0.025(4)
C38 0.044(5) 0.036(5) 0.069(6) 0.001(4) 0.002(4) 0.018(4)
C39 0.045(5) 0.041(5) 0.042(5) -0.007(4) -0.005(4) 0.024(4)
C40 0.035(4) 0.042(5) 0.054(5) -0.007(4) -0.008(4) 0.020(4)
N1 0.057(4) 0.075(5) 0.060(5) 0.003(4) -0.013(4) 0.041(4)
N2 0.044(3) 0.038(3) 0.046(4) 0.001(3) -0.006(3) 0.023(3)
N3 0.036(3) 0.042(3) 0.033(3) 0.002(3) -0.004(2) 0.025(3)
N4 0.030(3) 0.037(4) 0.064(5) -0.020(3) -0.009(3) 0.019(3)
N5 0.033(3) 0.039(3) 0.032(3) -0.008(3) -0.002(2) 0.022(3)
O1 0.051(3) 0.056(3) 0.037(3) 0.002(2) -0.003(2) 0.028(3)
O2 0.035(3) 0.049(3) 0.036(3) -0.001(2) -0.003(2) 0.019(2)
O3 0.080(4) 0.070(4) 0.045(3) -0.015(3) -0.009(3) 0.034(3)
O4 0.064(4) 0.082(4) 0.041(3) -0.002(3) -0.015(3) 0.038(3)
O5 0.034(3) 0.051(3) 0.043(3) -0.001(3) -0.003(2) 0.015(2)
O6 0.046(3) 0.060(4) 0.033(3) 0.006(3) 0.007(3) 0.014(3)
O7 0.152 0.109 0.138 -0.039 0.001 0.043
O8 0.152 0.109 0.138 -0.039 0.001 0.043
N6 0.152 0.109 0.138 -0.039 0.001 0.043
O1W 0.093(6) 0.129(9) 0.128(8) 0.022(7) 0.033(6) 0.023(6)
O2W 0.155(10) 0.188(11) 0.130(10) -0.015(9) -0.001(9) 0.068(9)
O3W 0.153(7) 0.124(7) 0.173(8) -0.017(7) -0.009(7) 0.041(6)

loop_
_atom_type_symbol
_atom_type_description
_atom_type_scat_dispersion_real
_atom_type_scat_dispersion_imag
_atom_type_scat_source
C C 0.0033 0.0016 'International Tables Vol C Tables 4.2.6.8 and 6.1.1.4'
H H 0.0000 0.0000 'International Tables Vol C Tables 4.2.6.8 and 6.1.1.4'
N N 0.0061 0.0033 'International Tables Vol C Tables 4.2.6.8 and 6.1.1.4'
O O 0.0106 0.0060 'International Tables Vol C Tables 4.2.6.8 and 6.1.1.4'
Zn Zn 0.2839 1.4301 'International Tables Vol C Tables 4.2.6.8 and 6.1.1.4'

loop_
_geom_angle_atom_site_label_1
_geom_angle_atom_site_label_2
_geom_angle_atom_site_label_3
_geom_angle
_geom_angle_site_symmetry_1
_geom_angle_site_symmetry_3
O5 Zn1 N3 117.7(3) . .
O5 Zn1 O2 97.6(3) . .
N3 Zn1 O2 101.8(3) . .
O5 Zn1 N2 108.9(3) . .
N3 Zn1 N2 121.5(3) . .
O2 Zn1 N2 105.2(3) . .
O3 Zn2 N1 147.3(4) . .
O3 Zn2 O1 91.6(3) . .
N1 Zn2 O1 100.5(3) . .
O3 Zn2 O7 105.1(6) . .
N1 Zn2 O7 104.0(6) . .
O1 Zn2 O7 94.8(5) . .
O3 Zn2 O1W 80.7(5) . .
N1 Zn2 O1W 85.0(5) . .
O1 Zn2 O1W 172.0(5) . .
O7 Zn2 O1W 89.3(6) . .
O3 Zn2 O4 57.7(3) . .
N1 Zn2 O4 91.5(3) . .
O1 Zn2 O4 91.4(3) . .
O7 Zn2 O4 161.9(6) . .
O1W Zn2 O4 82.7(5) . .
O4 C1 O3 119.3(9) . .
O4 C1 C4 121.1(9) . .
O3 C1 C4 119.6(9) . .
O1 C2 O2 123.4(7) . .
O1 C2 C8 121.7(7) . 9_564
O2 C2 C8 114.8(7) . 9_564
O6 C3 O5 122.7(8) . .
O6 C3 C7 122.2(7) . .
O5 C3 C7 115.1(7) . .
C5 C4 C6 120.8(8) . 9_565
C5 C4 C1 119.8(9) . .
C6 C4 C1 119.3(8) 9_565 .
C4 C5 C9 118.8(8) . 9_565
C4 C5 H5 120.6 . .
C9 C5 H5 120.6 9_565 .
C7 C6 C4 120.6(7) . 5_664
C7 C6 H6 119.7 . .
C4 C6 H6 119.7 5_664 .
C6 C7 C8 118.9(7) . .
C6 C7 C3 120.7(7) . .
C8 C7 C3 120.3(7) . .
C9 C8 C7 120.5(7) . .
C9 C8 C2 117.9(7) . 5_665
C7 C8 C2 121.4(7) . 5_665
C8 C9 C5 120.3(8) . 5_664
C8 C9 H9 119.9 . .
C5 C9 H9 119.9 5_664 .
N2 C10 C17 122.9(9) . 3_565
N2 C10 H10 118.5 . .
C17 C10 H10 118.5 3_565 .
N2 C11 C15 121.8(9) . 3_565
N2 C11 H11 119.1 . .
C15 C11 H11 119.1 3_565 .
C13 C12 C19 119.2(12) . 8_665
C13 C12 H12 120.4 . .
C19 C12 H12 120.4 8_665 .
C12 C13 C14 115.4(10) . .
C12 C13 C29 122.7(9) . .
C14 C13 C29 121.8(10) . .
C13 C14 C18 119.4(14) . 8_665
C13 C14 H14 120.3 . .
C18 C14 H14 120.3 8_665 .
C16 C15 C11 121.3(9) . 2_665
C16 C15 H15 119.4 . .
C11 C15 H15 119.4 2_665 .
C15 C16 C17 114.2(8) . .
C15 C16 C39 124.1(8) . .
C17 C16 C39 121.6(9) . .
C10 C17 C16 122.6(9) 2_665 .
C10 C17 H17 118.7 2_665 .
C16 C17 H17 118.7 . .
N1 C18 C14 122.5(12) . 6_464
N1 C18 H18 118.7 . .
C14 C18 H18 118.7 6_464 .
N1 C19 C12 127.8(13) . 6_464
N1 C19 H19 116.1 . .
C12 C19 H19 116.1 6_464 .
N5 C20 N3 110.1(7) . .
N5 C20 H20 124.9 . .
N3 C20 H20 124.9 . .
C22 C21 N5 105.9(8) . .
C22 C21 H21 127.0 . .
N5 C21 H21 127.0 . .
C21 C22 N3 109.2(7) . .
C21 C22 H22 125.4 . .
N3 C22 H22 125.4 . .
C24 C23 C28 119.7(8) . .
C24 C23 H23 120.2 . .
C28 C23 H23 120.2 . .
C23 C24 C25 121.1(8) . .
C23 C24 N5 118.8(7) . .
C25 C24 N5 120.1(7) . .
C24 C25 C26 119.3(8) . .
C24 C25 H25 120.4 . .
C26 C25 H25 120.4 . .
C25 C26 C27 120.5(8) . .
C25 C26 H26 119.8 . .
C27 C26 H26 119.8 . .
C28 C27 N4 122.4(8) . .
C28 C27 C26 118.7(7) . .
N4 C27 C26 118.9(7) . .
C27 C28 C23 120.7(8) . .
C27 C28 H28 119.7 . .
C23 C28 H28 119.7 . .
C34 C29 C30 118.6(9) . .
C34 C29 C13 120.5(8) . .
C30 C29 C13 120.8(9) . .
C31 C30 C29 121.0(9) . .
C31 C30 H30 119.5 . .
C29 C30 H30 119.5 . .
C30 C31 C32 120.0(8) . .
C30 C31 H31 120.0 . .
C32 C31 H31 120.0 . .
C33 C32 C31 118.9(8) . .
C33 C32 N4 122.1(8) . .
C31 C32 N4 118.9(8) . .
C32 C33 C34 120.9(9) . .
C32 C33 H33 119.5 . .
C34 C33 H33 119.5 . .
C29 C34 C33 120.6(9) . .
C29 C34 H34 119.7 . .
C33 C34 H34 119.7 . .
C40 C35 C36 119.7(8) . .
C40 C35 H35 120.2 . .
C36 C35 H35 120.2 . .
C37 C36 C35 118.6(8) . .
C37 C36 N4 120.7(8) . .
C35 C36 N4 120.5(8) . .
C38 C37 C36 120.1(9) . .
C38 C37 H37 120.0 . .
C36 C37 H37 120.0 . .
C37 C38 C39 122.6(9) . .
C37 C38 H38 118.7 . .
C39 C38 H38 118.7 . .
C38 C39 C40 116.6(8) . .
C38 C39 C16 122.5(8) . .
C40 C39 C16 120.9(8) . .
C35 C40 C39 122.4(8) . .
C35 C40 H40 118.8 . .
C39 C40 H40 118.8 . .
C19 N1 C18 114.5(10) . .
C19 N1 Zn2 127.4(9) . .
C18 N1 Zn2 118.0(7) . .
C10 N2 C11 117.1(8) . .
C10 N2 Zn1 121.6(6) . .
C11 N2 Zn1 121.1(6) . .
C20 N3 C22 106.1(7) . .
C20 N3 Zn1 123.9(5) . .
C22 N3 Zn1 127.5(6) . .
C27 N4 C36 119.5(7) . .
C27 N4 C32 119.0(7) . .
C36 N4 C32 117.9(7) . .
C20 N5 C21 108.6(7) . .
C20 N5 C24 125.4(7) . .
C21 N5 C24 125.9(7) . .
C2 O1 Zn2 145.6(6) . .
C2 O2 Zn1 126.0(5) . .
C1 O3 Zn2 100.8(7) . .
C1 O4 Zn2 82.2(6) . .
C3 O5 Zn1 113.8(6) . .
N6 O7 Zn2 133.3(14) . .
O7 N6 O8 128.5(18) . .
Zn2 O1W H1WA 108.1 . .
Zn2 O1W H1WB 107.7 . .
H1WA O1W H1WB 109.5 . .
H2WA O2W H2WB 109.5 . .
H3WA O3W H3WB 92.2 . .

loop_
_geom_bond_atom_site_label_1
_geom_bond_atom_site_label_2
_geom_bond_distance
_geom_bond_site_symmetry_2
Zn1 O5 1.929(6) .
Zn1 N3 1.968(7) .
Zn1 O2 1.989(6) .
Zn1 N2 2.013(7) .
Zn2 O3 2.033(8) .
Zn2 N1 2.041(8) .
Zn2 O1 2.082(7) .
Zn2 O7 2.087(13) .
Zn2 O1W 2.247(12) .
Zn2 O4 2.453(8) .
C1 O4 1.258(13) .
C1 O3 1.286(13) .
C1 C4 1.491(12) .
C2 O1 1.224(10) .
C2 O2 1.252(10) .
C2 C8 1.525(10) 9_564
C3 O6 1.180(11) .
C3 O5 1.295(10) .
C3 C7 1.504(11) .
C4 C5 1.343(14) .
C4 C6 1.405(12) 9_565
C5 C9 1.440(13) 9_565
C5 H5 0.9300 .
C6 C7 1.378(11) .
C6 H6 0.9300 .
C7 C8 1.404(11) .
C8 C9 1.354(12) .
C9 H9 0.9300 .
C10 N2 1.326(13) .
C10 C17 1.353(15) 3_565
C10 H10 0.9300 .
C11 N2 1.337(13) .
C11 C15 1.401(14) 3_565
C11 H11 0.9300 .
C12 C13 1.347(19) .
C12 C19 1.422(18) 8_665
C12 H12 0.9300 .
C13 C14 1.368(18) .
C13 C29 1.480(12) .
C14 C18 1.416(18) 8_665
C14 H14 0.9300 .
C15 C16 1.374(14) .
C15 H15 0.9300 .
C16 C17 1.384(14) .
C16 C39 1.461(13) .
C17 H17 0.9300 .
C18 N1 1.361(18) .
C18 H18 0.9300 .
C19 N1 1.199(15) .
C19 H19 0.9300 .
C20 N5 1.341(10) .
C20 N3 1.335(11) .
C20 H20 0.9300 .
C21 C22 1.358(13) .
C21 N5 1.378(12) .
C21 H21 0.9300 .
C22 N3 1.391(12) .
C22 H22 0.9300 .
C23 C24 1.377(12) .
C23 C28 1.386(13) .
C23 H23 0.9300 .
C24 C25 1.379(12) .
C24 N5 1.438(10) .
C25 C26 1.383(12) .
C25 H25 0.9300 .
C26 C27 1.410(13) .
C26 H26 0.9300 .
C27 C28 1.383(13) .
C27 N4 1.407(10) .
C28 H28 0.9300 .
C29 C34 1.383(15) .
C29 C30 1.394(13) .
C30 C31 1.388(13) .
C30 H30 0.9300 .
C31 C32 1.397(13) .
C31 H31 0.9300 .
C32 C33 1.378(14) .
C32 N4 1.431(10) .
C33 C34 1.393(13) .
C33 H33 0.9300 .
C34 H34 0.9300 .
C35 C40 1.368(12) .
C35 C36 1.412(12) .
C35 H35 0.9300 .
C36 C37 1.409(13) .
C36 N4 1.405(11) .
C37 C38 1.378(14) .
C37 H37 0.9300 .
C38 C39 1.383(14) .
C38 H38 0.9300 .
C39 C40 1.424(13) .
C40 H40 0.9300 .
O7 N6 1.268(12) .
O8 N6 1.293(13) .
O1W H1WA 0.8500 .
O1W H1WB 0.8500 .
O2W H2WA 0.8501 .
O2W H2WB 0.8500 .
O3W H3WA 0.8518 .
O3W H3WB 0.8501 .

loop_
_geom_hbond_atom_site_label_D
_geom_hbond_atom_site_label_H
_geom_hbond_atom_site_label_A
_geom_hbond_distance_DH
_geom_hbond_distance_HA
_geom_hbond_distance_DA
_geom_hbond_angle_DHA
_geom_hbond_site_symmetry_A
O2W H2WA O4 0.85 2.19 3.02(2) 166.1 .
O2W H2WB O3W 0.85 2.42 3.12(3) 139.2 2_665
O3W H3WA O3 0.85 2.21 3.06(2) 178.2 .
